data_1533683
loop_
_publ_author_name
'Belokoneva, E.L.'
'Borisova, T.A.'
'Dimitrova, O.V.'

_publ_section_title
;
 New rubidium pentaborate Rb (B5 O7 (O H)2) * 0.5(H2 O) with a
 5:(4*Delta+1T) anionic block and its relation to larderellite (N H4) (B5
 O7 (O H)2) * (H2 O) on the basis of the OD theory
;
_journal_name_full Kristallografiya
_journal_page_first 634
_journal_page_last 641
_journal_volume 48
_journal_year 2003
_chemical_formula_sum 'B5 H3 O9.5 Rb'
_chemical_name_systematic 'Rb (B5 O7 (O H)2) (H2 O)0.5'
_space_group_IT_number 2
_symmetry_space_group_name_Hall '-P 1'
_symmetry_space_group_name_H-M 'P -1'
_cell_angle_alpha 98.55
_cell_angle_beta 106.8
_cell_angle_gamma 91.71
_cell_formula_units_Z 4
_cell_length_a 7.679
_cell_length_b 9.253
_cell_length_c 12.053
_cell_volume 808.346
_citation_journal_id_ASTM KRISAJ
_cod_data_source_file Belokoneva_KRISAJ_2003_1892.cif
_cod_data_source_block H3B5O9.5Rb1
_cod_original_cell_volume 808.3462
_cod_original_formula_sum 'H3 B5 O9.5 Rb1'
_cod_database_code 1533683

loop_
_symmetry_equiv_pos_as_xyz
x,y,z
-x,-y,-z

loop_
_atom_site_label
_atom_site_type_symbol
_atom_site_fract_x
_atom_site_fract_y
_atom_site_fract_z
_atom_site_occupancy
_atom_site_U_iso_or_equiv
O12 O-2 0.5478 0.6059 0.3566 1 0.0
O17 O-2 0.7092 0.5744 0.5472 1 0.0
O11 O-2 -0.0782 0.2325 0.3527 1 0.0
O15 O-2 0.1171 0.1458 0.5185 1 0.0
B4 B+3 0.0415 0.2492 0.1004 1 0.0
Rb1 Rb+1 0.4893 0.0488 0.25701 1 0.0
O5 O-2 0.4785 0.7299 -0.0094 1 0.0
O8 O-2 0.2567 0.5454 0.2127 1 0.0
H1 H+1 0.3688 0.1008 0.0101 1 0.0
Rb2 Rb+1 -0.0946 0.7195 0.20986 1 0.0
B6 B+3 0.4188 0.6635 0.0656 1 0.0
B9 B+3 0.581 0.6449 0.4732 1 0.0
O16 O-2 -0.0528 0.343 0.5511 1 0.0
B10 B+3 0.3648 0.8277 0.4411 1 0.0
B1 B+3 -0.0036 0.1406 0.2658 1 0.0
B3 B+3 0.8159 0.0518 0.06 1 0.0
O4 O-2 0.2958 0.5395 0.0227 1 0.0
H4 H+1 0.2655 0.3619 0.393 1 0.0
B5 B+3 0.2252 0.4797 0.0999 1 0.0
O13 O-2 0.3234 0.7887 0.325 1 0.0
H2 H+1 0.5622 0.3041 0.1016 1 0.0
O10 O-2 0.1249 0.0419 0.3259 1 0.0
O14 O-2 0.2951 -0.0517 0.495 1 0.0
H3 H+1 0.8555 0.3851 0.5452 1 0.0
O2 O-2 0.6969 0.9506 -0.0244 1 0.0
B2 B+3 0.4028 0.6623 0.268 1 0.0
O3 O-2 0.1145 0.3522 0.0515 1 0.0
O18 O-2 0.493 0.7587 0.521 1 0.0
H6 H+1 0.7187 0.298 0.2869 1 0.0
O6 O-2 0.8456 0.0505 0.1759 1 0.0
B7 B+3 0.1773 0.044 0.4418 1 0.0
O7 O-2 0.0934 0.2418 0.2164 1 0.0
O9 O-2 0.4789 0.7168 0.1833 1 0.0
O1 O-2 -0.093 0.1522 0.0198 1 0.0
O19 O-2 0.6428 0.3685 0.2334 1 0.0
H5 H+1 0.7314 0.4336 0.2292 1 0.0
B8 B+3 -0.0059 0.244 0.4712 1 0.0
